data_1543453
loop_
_publ_author_name
'Zhu, Yangjie'
'Chen, Weiping'
'Wang, Tong'
'Wang, Haibo'
'Wang, Yue'
'Yan, Donghang'

_publ_section_title
;
 Highly Crystalline Films of Organic Small Molecules with Alkyl Chains
 Fabricated by Weak Epitaxy Growth.
;
_journal_issue 18
_journal_name_full 'The journal of physical chemistry. B'
_journal_page_first 4310
_journal_page_last 4318
_journal_paper_doi 10.1021/acs.jpcb.6b01579
_journal_volume 120
_journal_year 2016
_chemical_formula_sum 'C60 H58 Cl4 N4 O2'
_chemical_formula_weight 1008.90
_chemical_name_systematic
; 
 ? 
;
_space_group_IT_number 2
_symmetry_space_group_name_Hall '-P 1'
_symmetry_space_group_name_H-M 'P -1'
_atom_sites_solution_hydrogens geom
_atom_sites_solution_primary direct
_atom_sites_solution_secondary difmap
_audit_creation_method SHELXL-97
_cell_angle_alpha 108.2030(10)
_cell_angle_beta 99.3240(10)
_cell_angle_gamma 107.0880(10)
_cell_formula_units_Z 1
_cell_length_a 9.0158(6)
_cell_length_b 12.2248(7)
_cell_length_c 13.1669(8)
_cell_measurement_temperature 293(2)
_cell_volume 1265.20(14)
_computing_structure_refinement 'SHELXL-97 (Sheldrick, 1997)'
_computing_structure_solution 'SHELXS-97 (Sheldrick, 1990)'
_diffrn_ambient_temperature 293(2)
_diffrn_measured_fraction_theta_full 0.973
_diffrn_measured_fraction_theta_max 0.973
_diffrn_radiation_monochromator graphite
_diffrn_radiation_source 'fine-focus sealed tube'
_diffrn_radiation_type MoK\a
_diffrn_radiation_wavelength 0.71073
_diffrn_reflns_av_R_equivalents 0.0155
_diffrn_reflns_av_sigmaI/netI 0.0354
_diffrn_reflns_limit_h_max 11
_diffrn_reflns_limit_h_min -11
_diffrn_reflns_limit_k_max 10
_diffrn_reflns_limit_k_min -15
_diffrn_reflns_limit_l_max 16
_diffrn_reflns_limit_l_min -11
_diffrn_reflns_number 6814
_diffrn_reflns_theta_full 26.01
_diffrn_reflns_theta_max 26.01
_diffrn_reflns_theta_min 1.70
_exptl_absorpt_coefficient_mu 0.283
_exptl_crystal_density_diffrn 1.324
_exptl_crystal_density_method 'not measured'
_exptl_crystal_F_000 530
_refine_diff_density_max 1.304
_refine_diff_density_min -0.374
_refine_diff_density_rms 0.099
_refine_ls_extinction_method none
_refine_ls_goodness_of_fit_ref 1.046
_refine_ls_hydrogen_treatment mixed
_refine_ls_matrix_type full
_refine_ls_number_parameters 316
_refine_ls_number_reflns 4838
_refine_ls_number_restraints 0
_refine_ls_restrained_S_all 1.046
_refine_ls_R_factor_all 0.0781
_refine_ls_R_factor_gt 0.0637
_refine_ls_shift/su_max 0.025
_refine_ls_shift/su_mean 0.001
_refine_ls_structure_factor_coef Fsqd
_refine_ls_weighting_details 'calc w=1/[\s^2^(Fo^2^)+(0.1174P)^2^+1.0315P] where P=(Fo^2^+2Fc^2^)/3'
_refine_ls_weighting_scheme calc
_refine_ls_wR_factor_gt 0.1792
_refine_ls_wR_factor_ref 0.1993
_reflns_number_gt 3918
_reflns_number_total 4838
_reflns_threshold_expression >2sigma(I)
_cod_data_source_file jp6b01579_si_002.cif
_cod_data_source_block 1
_cod_database_code 1543453

loop_
_symmetry_equiv_pos_as_xyz
'x, y, z'
'-x, -y, -z'

loop_
_atom_site_label
_atom_site_type_symbol
_atom_site_fract_x
_atom_site_fract_y
_atom_site_fract_z
_atom_site_U_iso_or_equiv
_atom_site_adp_type
_atom_site_occupancy
_atom_site_symmetry_multiplicity
_atom_site_calc_flag
_atom_site_refinement_flags
Cl1 Cl 0.11170(10) 0.47353(8) 0.37202(7) 0.0452(3) Uani 1 1 d .
N1 N -0.3307(3) 0.8491(2) 0.41468(18) 0.0220(5) Uani 1 1 d .
O1 O -0.1487(3) 1.1101(2) 0.73350(18) 0.0483(7) Uani 1 1 d .
Cl2 Cl 0.02745(10) 0.60751(8) 0.21242(7) 0.0425(3) Uani 1 1 d .
C2 C -0.4167(3) 0.9221(2) 0.4557(2) 0.0212(5) Uani 1 1 d .
N2 N 0.2490(3) 0.8935(2) 0.6767(2) 0.0274(5) Uani 1 1 d .
C3 C -0.1874(3) 0.8584(2) 0.4820(2) 0.0230(6) Uani 1 1 d .
C4 C -0.3523(3) 1.0146(2) 0.5646(2) 0.0222(6) Uani 1 1 d .
C6 C -0.5659(3) 0.9095(2) 0.3934(2) 0.0216(5) Uani 1 1 d .
H6A H -0.6117 0.8485 0.3221 0.026 Uiso 1 1 calc R
C7 C 0.0309(3) 0.9531(2) 0.6574(2) 0.0234(6) Uani 1 1 d .
C9 C -0.3967(3) 0.7578(2) 0.2993(2) 0.0230(6) Uani 1 1 d .
H9A H -0.3082 0.7466 0.2696 0.028 Uiso 1 1 calc R
H9B H -0.4553 0.7893 0.2543 0.028 Uiso 1 1 calc R
C10 C 0.1044(3) 0.8723(3) 0.6055(2) 0.0252(6) Uani 1 1 d .
C11 C -0.1102(3) 0.7765(3) 0.4379(2) 0.0271(6) Uani 1 1 d .
H11A H -0.1585 0.7162 0.3663 0.032 Uiso 1 1 calc R
C12 C -0.1187(3) 0.9469(2) 0.5930(2) 0.0219(5) Uani 1 1 d .
C13 C 0.0334(3) 0.7837(3) 0.4978(2) 0.0274(6) Uani 1 1 d .
H13A H 0.0831 0.7298 0.4669 0.033 Uiso 1 1 calc R
C14 C -0.1996(3) 1.0304(3) 0.6387(2) 0.0252(6) Uani 1 1 d .
C15 C 0.1395(3) 1.0272(3) 0.7695(2) 0.0250(6) Uani 1 1 d .
C16 C -0.0229(4) 0.4480(3) 0.1619(3) 0.0335(7) Uani 1 1 d .
C17 C 0.2721(3) 0.9869(3) 0.7758(2) 0.0265(6) Uani 1 1 d .
C18 C 0.1418(3) 1.1218(3) 0.8650(2) 0.0307(6) Uani 1 1 d .
H18A H 0.0565 1.1498 0.8647 0.037 Uiso 1 1 calc R
C19 C 0.0169(3) 0.3895(3) 0.2302(3) 0.0325(7) Uani 1 1 d .
C20 C 0.3622(3) 0.8328(3) 0.6483(3) 0.0289(6) Uani 1 1 d .
H20A H 0.4708 0.8894 0.6923 0.035 Uiso 1 1 calc R
H20B H 0.3575 0.8157 0.5705 0.035 Uiso 1 1 calc R
C21 C 0.4018(4) 1.1319(3) 0.9614(3) 0.0384(8) Uani 1 1 d .
H21A H 0.4884 1.1688 1.0254 0.046 Uiso 1 1 calc R
C22 C 0.4039(4) 1.0395(3) 0.8718(3) 0.0344(7) Uani 1 1 d .
H22A H 0.4897 1.0119 0.8741 0.041 Uiso 1 1 calc R
C23 C -0.1022(4) 0.3793(3) 0.0501(3) 0.0417(8) Uani 1 1 d .
H23A H -0.1321 0.4179 0.0040 0.050 Uiso 1 1 calc R
C24 C -0.0188(4) 0.2630(3) 0.1875(3) 0.0430(8) Uani 1 1 d .
H24A H 0.0083 0.2239 0.2339 0.052 Uiso 1 1 calc R
C25 C -0.5092(3) 0.6333(3) 0.2909(2) 0.0288(6) Uani 1 1 d .
H25A H -0.6028 0.6431 0.3142 0.035 Uiso 1 1 calc R
H25B H -0.4537 0.6052 0.3411 0.035 Uiso 1 1 calc R
C26 C -0.0952(5) 0.1952(3) 0.0753(3) 0.0493(9) Uani 1 1 d .
H26A H -0.1183 0.1104 0.0459 0.059 Uiso 1 1 calc R
C27 C -0.5653(4) 0.5355(3) 0.1731(3) 0.0369(7) Uani 1 1 d .
H27A H -0.6111 0.5674 0.1220 0.044 Uiso 1 1 calc R
H27B H -0.6501 0.4627 0.1695 0.044 Uiso 1 1 calc R
C28 C 0.2713(4) 1.1725(3) 0.9590(3) 0.0407(8) Uani 1 1 d .
H28A H 0.2721 1.2347 1.0218 0.049 Uiso 1 1 calc R
C29 C -0.4296(4) 0.4975(3) 0.1349(3) 0.0471(9) Uani 1 1 d .
H29A H -0.4722 0.4363 0.0603 0.071 Uiso 1 1 calc R
H29B H -0.3857 0.4636 0.1837 0.071 Uiso 1 1 calc R
H29C H -0.3460 0.5687 0.1369 0.071 Uiso 1 1 calc R
C30 C -0.1368(4) 0.2528(3) 0.0073(3) 0.0482(9) Uani 1 1 d .
H30A H -0.1886 0.2067 -0.0680 0.058 Uiso 1 1 calc R
C31 C 0.3305(5) 0.7133(4) 0.6672(4) 0.0508(10) Uani 1 1 d .
H31A H 0.2183 0.6595 0.6305 0.061 Uiso 1 1 calc R
H31B H 0.3498 0.7308 0.7463 0.061 Uiso 1 1 calc R
C32 C 0.4415(6) 0.6469(4) 0.6209(5) 0.0702(13) Uani 1 1 d .
H32A H 0.4038 0.5629 0.6184 0.084 Uiso 1 1 calc R
H32B H 0.4371 0.6429 0.5457 0.084 Uiso 1 1 calc R
C33 C 0.6065(7) 0.7128(6) 0.6908(6) 0.100(2) Uani 1 1 d .
H33A H 0.6740 0.6707 0.6613 0.150 Uiso 1 1 calc R
H33B H 0.6108 0.7157 0.7650 0.150 Uiso 1 1 calc R
H33C H 0.6440 0.7955 0.6925 0.150 Uiso 1 1 calc R

loop_
_atom_site_aniso_label
_atom_site_aniso_U_11
_atom_site_aniso_U_22
_atom_site_aniso_U_33
_atom_site_aniso_U_23
_atom_site_aniso_U_13
_atom_site_aniso_U_12
Cl1 0.0466(5) 0.0477(5) 0.0355(5) 0.0136(4) 0.0057(3) 0.0147(4)
N1 0.0234(11) 0.0206(11) 0.0206(11) 0.0037(9) 0.0047(9) 0.0113(9)
O1 0.0482(14) 0.0547(15) 0.0277(12) -0.0099(10) -0.0091(10) 0.0373(12)
Cl2 0.0506(5) 0.0364(5) 0.0404(5) 0.0100(3) 0.0106(4) 0.0219(4)
C2 0.0243(13) 0.0182(13) 0.0215(13) 0.0063(10) 0.0065(10) 0.0096(10)
N2 0.0237(11) 0.0306(13) 0.0323(13) 0.0130(10) 0.0062(10) 0.0158(10)
C3 0.0236(13) 0.0234(14) 0.0241(13) 0.0089(11) 0.0074(11) 0.0112(11)
C4 0.0243(13) 0.0202(13) 0.0212(13) 0.0063(11) 0.0056(10) 0.0089(11)
C6 0.0248(13) 0.0194(13) 0.0205(12) 0.0047(10) 0.0051(10) 0.0116(10)
C7 0.0238(13) 0.0217(13) 0.0266(14) 0.0087(11) 0.0074(11) 0.0111(11)
C9 0.0248(13) 0.0220(13) 0.0214(13) 0.0052(11) 0.0046(10) 0.0116(11)
C10 0.0254(13) 0.0257(14) 0.0292(14) 0.0127(12) 0.0080(11) 0.0131(11)
C11 0.0289(14) 0.0249(14) 0.0247(14) 0.0031(11) 0.0060(11) 0.0138(11)
C12 0.0234(13) 0.0196(13) 0.0239(13) 0.0078(11) 0.0062(10) 0.0103(10)
C13 0.0298(14) 0.0273(14) 0.0285(14) 0.0074(12) 0.0091(11) 0.0180(12)
C14 0.0259(14) 0.0247(14) 0.0245(14) 0.0062(11) 0.0046(11) 0.0135(11)
C15 0.0229(13) 0.0244(14) 0.0286(14) 0.0116(11) 0.0050(11) 0.0096(11)
C16 0.0289(15) 0.0352(17) 0.0345(16) 0.0087(13) 0.0118(12) 0.0127(13)
C17 0.0241(13) 0.0247(14) 0.0324(15) 0.0124(12) 0.0062(11) 0.0105(11)
C18 0.0288(14) 0.0299(15) 0.0294(15) 0.0057(12) 0.0032(12) 0.0141(12)
C19 0.0265(14) 0.0332(16) 0.0342(16) 0.0094(13) 0.0121(12) 0.0077(12)
C20 0.0242(13) 0.0320(15) 0.0363(16) 0.0145(13) 0.0094(12) 0.0164(12)
C21 0.0318(16) 0.0378(18) 0.0329(16) 0.0061(14) -0.0066(13) 0.0116(13)
C22 0.0253(14) 0.0352(17) 0.0425(18) 0.0186(14) 0.0018(12) 0.0107(12)
C23 0.0402(17) 0.047(2) 0.0337(17) 0.0104(15) 0.0081(14) 0.0157(15)
C24 0.0453(19) 0.0348(18) 0.050(2) 0.0176(16) 0.0215(16) 0.0105(15)
C25 0.0291(14) 0.0260(15) 0.0311(15) 0.0081(12) 0.0106(12) 0.0118(12)
C26 0.050(2) 0.0320(18) 0.058(2) 0.0075(16) 0.0249(18) 0.0089(16)
C27 0.0343(16) 0.0257(15) 0.0367(17) -0.0008(13) 0.0050(13) 0.0080(13)
C28 0.0395(18) 0.0378(18) 0.0337(17) 0.0023(14) -0.0009(14) 0.0167(15)
C29 0.050(2) 0.0363(18) 0.0445(19) -0.0010(15) 0.0162(16) 0.0174(16)
C30 0.0446(19) 0.046(2) 0.0352(18) -0.0010(16) 0.0119(15) 0.0071(16)
C31 0.053(2) 0.052(2) 0.082(3) 0.046(2) 0.039(2) 0.0353(18)
C32 0.081(3) 0.057(3) 0.088(3) 0.033(2) 0.021(3) 0.042(2)
C33 0.097(4) 0.099(4) 0.126(5) 0.062(4) 0.014(4) 0.055(4)

loop_
_atom_type_symbol
_atom_type_description
_atom_type_scat_dispersion_real
_atom_type_scat_dispersion_imag
_atom_type_scat_source
C C 0.0033 0.0016 'International Tables Vol C Tables 4.2.6.8 and 6.1.1.4'
H H 0.0000 0.0000 'International Tables Vol C Tables 4.2.6.8 and 6.1.1.4'
N N 0.0061 0.0033 'International Tables Vol C Tables 4.2.6.8 and 6.1.1.4'
O O 0.0106 0.0060 'International Tables Vol C Tables 4.2.6.8 and 6.1.1.4'
Cl Cl 0.1484 0.1585 'International Tables Vol C Tables 4.2.6.8 and 6.1.1.4'

loop_
_geom_angle_atom_site_label_1
_geom_angle_atom_site_label_2
_geom_angle_atom_site_label_3
_geom_angle
_geom_angle_site_symmetry_1
C2 N1 C3 121.1(2) .
C2 N1 C9 118.6(2) .
C3 N1 C9 120.2(2) .
N1 C2 C6 122.8(2) .
N1 C2 C4 119.8(2) .
C6 C2 C4 117.4(2) .
C17 N2 C10 108.2(2) .
C17 N2 C20 126.3(2) .
C10 N2 C20 125.4(2) .
N1 C3 C11 118.7(2) .
N1 C3 C12 121.7(2) .
C11 C3 C12 119.6(2) .
C6 C4 C2 120.9(2) 2_476
C6 C4 C14 117.8(2) 2_476
C2 C4 C14 121.3(2) .
C4 C6 C2 121.7(2) 2_476
C10 C7 C12 117.9(2) .
C10 C7 C15 105.4(2) .
C12 C7 C15 136.6(2) .
N1 C9 C25 112.4(2) .
N2 C10 C13 127.0(2) .
N2 C10 C7 110.6(2) .
C13 C10 C7 122.4(2) .
C13 C11 C3 121.6(3) .
C3 C12 C7 118.9(2) .
C3 C12 C14 119.5(2) .
C7 C12 C14 121.5(2) .
C11 C13 C10 119.3(2) .
O1 C14 C12 124.0(2) .
O1 C14 C4 119.6(2) .
C12 C14 C4 116.4(2) .
C18 C15 C17 117.4(3) .
C18 C15 C7 136.5(3) .
C17 C15 C7 106.1(2) .
C19 C16 C23 119.7(3) .
C19 C16 Cl2 121.4(2) .
C23 C16 Cl2 118.9(3) .
N2 C17 C22 127.8(3) .
N2 C17 C15 109.7(2) .
C22 C17 C15 122.4(3) .
C28 C18 C15 119.7(3) .
C16 C19 C24 120.5(3) .
C16 C19 Cl1 120.5(2) .
C24 C19 Cl1 119.0(3) .
N2 C20 C31 114.2(2) .
C22 C21 C28 121.2(3) .
C21 C22 C17 117.9(3) .
C16 C23 C30 119.7(3) .
C26 C24 C19 119.5(3) .
C9 C25 C27 112.3(2) .
C30 C26 C24 120.1(3) .
C25 C27 C29 113.4(3) .
C18 C28 C21 121.2(3) .
C26 C30 C23 120.4(3) .
C20 C31 C32 110.7(3) .
C33 C32 C31 110.3(4) .

loop_
_geom_bond_atom_site_label_1
_geom_bond_atom_site_label_2
_geom_bond_distance
_geom_bond_site_symmetry_2
Cl1 C19 1.744(3) .
N1 C2 1.390(3) .
N1 C3 1.395(3) .
N1 C9 1.471(3) .
O1 C14 1.229(3) .
Cl2 C16 1.738(3) .
C2 C6 1.395(4) .
C2 C4 1.416(4) .
N2 C17 1.374(4) .
N2 C10 1.378(3) .
N2 C20 1.459(3) .
C3 C11 1.415(4) .
C3 C12 1.419(4) .
C4 C6 1.388(4) 2_476
C4 C14 1.475(4) .
C6 C4 1.388(4) 2_476
C7 C10 1.411(4) .
C7 C12 1.440(4) .
C7 C15 1.460(4) .
C9 C25 1.519(4) .
C10 C13 1.390(4) .
C11 C13 1.366(4) .
C12 C14 1.460(4) .
C15 C18 1.410(4) .
C15 C17 1.421(4) .
C16 C19 1.377(5) .
C16 C23 1.384(4) .
C17 C22 1.407(4) .
C18 C28 1.380(4) .
C19 C24 1.384(5) .
C20 C31 1.510(4) .
C21 C22 1.362(5) .
C21 C28 1.405(5) .
C23 C30 1.387(5) .
C24 C26 1.383(5) .
C25 C27 1.524(4) .
C26 C30 1.370(6) .
C27 C29 1.534(4) .
C31 C32 1.548(6) .
C32 C33 1.448(8) .
